data_5910080
loop_
_publ_author_name
'Wyckoff, R. W. G.'

_publ_section_title
;
Pages 54 & 61 from the second edition supplement of The Structure
of Crystals by Wyckoff R W G. published by Reinhold Publishing
Corporation, INC,Camden,N. J. in 1935
;
_journal_name_full 'The second edition supplement of The Structure of Crystals'
_journal_page_first 54
_journal_page_last 61
_journal_year 1935
_chemical_formula_structural CoTiO3
_chemical_formula_sum 'Co O3 Ti'
_chemical_name_systematic 'Cobalt titanate'
_symmetry_cell_setting trigonal
_symmetry_Int_Tables_number 148
_symmetry_space_group_name_H-M 'R -3'
_audit_creation_date 2005-06-11
_audit_creation_method
;
Pages 54 & 61 from the second edition supplement of The Structure
of Crystals by Wyckoff R W G. published by Reinhold Publishing
Corporation, INC,Camden,N. J. in 1935
;
_audit_update_record 'created by Girish Upreti, Portland State University'
_cell_angle_alpha 59.42
_cell_angle_beta 59.42
_cell_angle_gamma 59.42
_cell_length_a 5.49
_cell_length_b 5.49
_cell_length_c 5.49
_cell_volume 115.460
_cod_original_formula_sum 'Co Ti O3'
_cod_database_code 5910080

loop_
_atom_site_fract_x
_atom_site_fract_y
_atom_site_fract_z
_atom_site_label
0.35800 0.35800 0.35800 Co1
-0.35800 -0.35800 -0.35800 Co2
0.14200 0.14200 0.14200 Ti1
-0.14200 -0.14200 -0.14200 Ti2
0.55500 -0.05500 0.25000 O1
-0.55500 0.05500 -0.25000 O2
-0.05500 0.25000 0.55500 O3
0.05500 -0.25000 -0.55500 O4
0.25000 0.55500 -0.05500 O5
-0.25000 -0.55500 0.05500 O6
